data_4329684
loop_
_publ_author_name
'Qi Zhou'
'Fen Yang'
'Dan Liu'
'Yu Peng'
'Guanghua Li'
'Zhan Shi'
'Shouhua Feng'

_publ_contact_author_email zshi@mail.jlu.edu.cn
_publ_contact_author_name 'Zhan Shi'
_publ_section_title
;
 Synthesis, Structures, and Magnetic Properties of Three Fluoride-Bridged
 Lanthanide Compounds: Effect of Bridging Fluoride Ions on Magnetic
 Behaviors
;
_journal_name_full 'Inorganic Chemistry'
_journal_page_first 7529
_journal_page_last 7536
_journal_paper_doi 10.1021/ic300125y
_journal_volume 51
_journal_year 2012
_chemical_formula_moiety 'C8 H18 O16 Tb2'
_chemical_formula_sum 'C8 H18 O16 Tb2'
_chemical_formula_weight 688.06
_chemical_name_systematic
; 
 ? 
;
_space_group_IT_number 14
_symmetry_cell_setting monoclinic
_symmetry_space_group_name_Hall '-P 2ybc'
_symmetry_space_group_name_H-M 'P 1 21/c 1'
_atom_sites_solution_hydrogens geom
_atom_sites_solution_primary direct
_atom_sites_solution_secondary difmap
_audit_creation_method SHELXL-97
_cell_angle_alpha 90.00
_cell_angle_beta 95.764(2)
_cell_angle_gamma 90.00
_cell_formula_units_Z 2
_cell_length_a 10.8654(2)
_cell_length_b 6.7577(2)
_cell_length_c 11.3143(3)
_cell_measurement_temperature 293(2)
_cell_volume 826.55(4)
_computing_cell_refinement 'Bruker SMART'
_computing_data_collection 'Bruker SMART'
_computing_data_reduction 'Bruker SAINT'
_computing_molecular_graphics SHELXP-97
_computing_publication_material SHELXTL
_computing_structure_refinement 'SHELXL-97 (Sheldrick, 1997)'
_computing_structure_solution 'SHELXS-97 (Sheldrick, 1990)'
_diffrn_ambient_temperature 293(2)
_diffrn_detector_area_resol_mean 9.00cm
_diffrn_measured_fraction_theta_full 1.000
_diffrn_measured_fraction_theta_max 1.000
_diffrn_measurement_device_type 'CCD area detector'
_diffrn_measurement_method 'phi and omega scans'
_diffrn_radiation_monochromator graphite
_diffrn_radiation_source 'fine-focus sealed tube'
_diffrn_radiation_type MoK\a
_diffrn_radiation_wavelength 0.71073
_diffrn_reflns_av_R_equivalents 0.0515
_diffrn_reflns_av_sigmaI/netI 0.0339
_diffrn_reflns_limit_h_max 12
_diffrn_reflns_limit_h_min -12
_diffrn_reflns_limit_k_max 7
_diffrn_reflns_limit_k_min -8
_diffrn_reflns_limit_l_max 8
_diffrn_reflns_limit_l_min -13
_diffrn_reflns_number 4458
_diffrn_reflns_theta_full 24.99
_diffrn_reflns_theta_max 24.99
_diffrn_reflns_theta_min 1.88
_diffrn_standards_decay_% none
_diffrn_standards_interval_count none
_diffrn_standards_interval_time none
_diffrn_standards_number none
_exptl_absorpt_coefficient_mu 8.571
_exptl_absorpt_correction_T_max 0.7518
_exptl_absorpt_correction_T_min 0.7357
_exptl_absorpt_correction_type empirical
_exptl_absorpt_process_details SADABS
_exptl_crystal_colour colourless
_exptl_crystal_density_diffrn 2.765
_exptl_crystal_density_meas ?
_exptl_crystal_description block
_exptl_crystal_F_000 648
_exptl_crystal_size_max 0.29
_exptl_crystal_size_mid 0.26
_exptl_crystal_size_min 0.23
_refine_diff_density_max 1.053
_refine_diff_density_min -1.086
_refine_diff_density_rms 0.169
_refine_ls_extinction_coef 0.0060(4)
_refine_ls_extinction_expression Fc^*^=kFc[1+0.001xFc^2^\l^3^/sin(2\q)]^-1/4^
_refine_ls_extinction_method SHELXL
_refine_ls_goodness_of_fit_ref 1.185
_refine_ls_hydrogen_treatment mixed
_refine_ls_matrix_type full
_refine_ls_number_parameters 134
_refine_ls_number_reflns 1450
_refine_ls_number_restraints 7
_refine_ls_restrained_S_all 1.182
_refine_ls_R_factor_all 0.0241
_refine_ls_R_factor_gt 0.0234
_refine_ls_shift/su_max 0.000
_refine_ls_shift/su_mean 0.000
_refine_ls_structure_factor_coef Fsqd
_refine_ls_weighting_details 'calc w=1/[\s^2^(Fo^2^)+(0.0330P)^2^+1.8153P] where P=(Fo^2^+2Fc^2^)/3'
_refine_ls_weighting_scheme calc
_refine_ls_wR_factor_gt 0.0654
_refine_ls_wR_factor_ref 0.0658
_reflns_number_gt 1401
_reflns_number_total 1450
_reflns_threshold_expression >2sigma(I)
_cod_data_source_file ic300125y_si_002_4.cif
_cod_data_source_block compound4
_cod_depositor_comments
;
The following automatic conversions were performed:

'_exptl_crystal_density_meas' value 'none' was changed to '?' - the
value is perceived as not measured.

Automatic conversion script
Id: cif_fix_values 3008 2015-01-20 13:52:24Z robertas 
;
_cod_database_code 4329684

loop_
_symmetry_equiv_pos_as_xyz
'x, y, z'
'-x, y+1/2, -z+1/2'
'-x, -y, -z'
'x, -y-1/2, z-1/2'

loop_
_atom_site_label
_atom_site_type_symbol
_atom_site_fract_x
_atom_site_fract_y
_atom_site_fract_z
_atom_site_U_iso_or_equiv
_atom_site_adp_type
_atom_site_occupancy
_atom_site_symmetry_multiplicity
_atom_site_calc_flag
_atom_site_refinement_flags
Tb1 Tb 0.846621(19) 0.02337(4) 0.907771(19) 0.01491(15) Uani 1 1 d .
O2W O 0.6515(3) 0.0508(6) 0.7860(4) 0.0264(8) Uani 1 1 d D
O2 O 0.6969(3) -0.2168(5) 0.9789(3) 0.0213(7) Uani 1 1 d .
C1 C 0.6406(5) 0.0449(9) 1.1042(5) 0.0214(11) Uani 1 1 d .
O5 O 0.8633(3) -0.3118(6) 0.8422(3) 0.0295(9) Uani 1 1 d .
C4 C 0.8107(5) -0.4597(7) 0.8813(5) 0.0217(11) Uani 1 1 d .
O1W O 0.8881(4) 0.0585(7) 0.6959(4) 0.0358(9) Uani 1 1 d D
O3 O 0.7179(3) 0.1443(6) 1.0537(3) 0.0283(8) Uani 1 1 d .
C3 C 0.7008(5) -0.4218(8) 0.9512(5) 0.0241(10) Uani 1 1 d .
H3A H 0.6248 -0.4608 0.9046 0.029 Uiso 1 1 calc R
H3B H 0.7089 -0.4992 1.0238 0.029 Uiso 1 1 calc R
O6 O 0.5734(3) 0.1122(6) 1.1778(3) 0.0294(9) Uani 1 1 d .
O4 O 0.8418(4) -0.6330(6) 0.8664(4) 0.0337(9) Uani 1 1 d .
O1 O 0.9477(4) -0.0678(9) 1.0844(4) 0.0480(13) Uani 1 1 d D
C2 C 0.6277(5) -0.1730(8) 1.0748(4) 0.0223(10) Uani 1 1 d .
H2A H 0.6577 -0.2515 1.1435 0.027 Uiso 1 1 calc R
H2B H 0.5413 -0.2052 1.0536 0.027 Uiso 1 1 calc R
H1 H 0.911(8) -0.082(16) 1.147(5) 0.080 Uiso 1 1 d D
H22 H 0.641(6) 0.160(7) 0.748(7) 0.080 Uiso 1 1 d D
H21 H 0.581(3) -0.001(10) 0.792(9) 0.080 Uiso 1 1 d D
H11 H 0.884(6) 0.182(4) 0.679(8) 0.080 Uiso 1 1 d D
H12 H 0.961(4) 0.018(10) 0.687(10) 0.080 Uiso 1 1 d D

loop_
_atom_site_aniso_label
_atom_site_aniso_U_11
_atom_site_aniso_U_22
_atom_site_aniso_U_33
_atom_site_aniso_U_23
_atom_site_aniso_U_13
_atom_site_aniso_U_12
Tb1 0.01254(19) 0.0137(2) 0.0187(2) 0.00107(7) 0.00218(11) -0.00004(7)
O2W 0.0163(18) 0.026(2) 0.036(2) 0.0103(17) 0.0001(15) -0.0016(15)
O2 0.0220(17) 0.0137(17) 0.0295(18) -0.0007(14) 0.0089(14) -0.0016(13)
C1 0.016(3) 0.025(3) 0.023(3) 0.001(2) 0.000(2) -0.0002(19)
O5 0.031(2) 0.019(2) 0.042(2) 0.0024(17) 0.0184(17) -0.0014(15)
C4 0.020(3) 0.018(3) 0.027(3) 0.001(2) 0.001(2) -0.001(2)
O1W 0.031(2) 0.046(3) 0.031(2) 0.001(2) 0.0069(18) -0.0029(19)
O3 0.033(2) 0.0211(19) 0.034(2) -0.0016(16) 0.0167(16) -0.0050(15)
C3 0.024(3) 0.014(2) 0.035(3) -0.002(2) 0.008(2) -0.004(2)
O6 0.0267(19) 0.030(2) 0.034(2) -0.0123(17) 0.0142(16) -0.0071(16)
O4 0.039(2) 0.017(2) 0.047(2) 0.0009(19) 0.0167(17) 0.0040(15)
O1 0.020(2) 0.089(4) 0.035(2) 0.031(3) -0.0019(18) -0.009(2)
C2 0.021(2) 0.024(3) 0.023(2) 0.002(2) 0.0083(19) 0.000(2)

loop_
_atom_type_symbol
_atom_type_description
_atom_type_scat_dispersion_real
_atom_type_scat_dispersion_imag
_atom_type_scat_source
C C 0.0033 0.0016 'International Tables Vol C Tables 4.2.6.8 and 6.1.1.4'
H H 0.0000 0.0000 'International Tables Vol C Tables 4.2.6.8 and 6.1.1.4'
O O 0.0106 0.0060 'International Tables Vol C Tables 4.2.6.8 and 6.1.1.4'
Tb Tb -0.1723 4.1537 'International Tables Vol C Tables 4.2.6.8 and 6.1.1.4'

loop_
_geom_angle_atom_site_label_1
_geom_angle_atom_site_label_2
_geom_angle_atom_site_label_3
_geom_angle
_geom_angle_site_symmetry_1
_geom_angle_site_symmetry_3
O1 Tb1 O1 67.03(17) 3_757 .
O1 Tb1 O4 83.05(17) 3_757 1_565
O1 Tb1 O4 116.09(19) . 1_565
O1 Tb1 O5 91.86(18) 3_757 .
O1 Tb1 O5 88.35(18) . .
O4 Tb1 O5 150.04(14) 1_565 .
O1 Tb1 O3 124.77(17) 3_757 .
O1 Tb1 O3 75.59(16) . .
O4 Tb1 O3 78.48(13) 1_565 .
O5 Tb1 O3 126.85(12) . .
O1 Tb1 O2W 145.50(14) 3_757 .
O1 Tb1 O2W 147.46(14) . .
O4 Tb1 O2W 79.14(14) 1_565 .
O5 Tb1 O2W 89.15(14) . .
O3 Tb1 O2W 80.13(13) . .
O1 Tb1 O2 138.94(15) 3_757 .
O1 Tb1 O2 79.18(14) . .
O4 Tb1 O2 134.54(12) 1_565 .
O5 Tb1 O2 63.63(11) . .
O3 Tb1 O2 63.69(12) . .
O2W Tb1 O2 70.71(12) . .
O1 Tb1 O1W 75.55(14) 3_757 .
O1 Tb1 O1W 139.01(15) . .
O4 Tb1 O1W 73.69(15) 1_565 .
O5 Tb1 O1W 76.45(14) . .
O3 Tb1 O1W 143.04(14) . .
O2W Tb1 O1W 71.20(14) . .
O2 Tb1 O1W 124.04(13) . .
O1 Tb1 Tb1 33.67(10) 3_757 3_757
O1 Tb1 Tb1 33.36(10) . 3_757
O4 Tb1 Tb1 101.10(10) 1_565 3_757
O5 Tb1 Tb1 90.12(9) . 3_757
O3 Tb1 Tb1 101.00(9) . 3_757
O2W Tb1 Tb1 178.87(10) . 3_757
O2 Tb1 Tb1 109.72(8) . 3_757
O1W Tb1 Tb1 107.78(10) . 3_757
Tb1 O2W H22 115(5) . .
Tb1 O2W H21 132(6) . .
H22 O2W H21 108.7(18) . .
C2 O2 C3 113.8(4) . .
C2 O2 Tb1 121.8(3) . .
C3 O2 Tb1 122.0(3) . .
O6 C1 O3 124.8(5) . .
O6 C1 C2 117.0(4) . .
O3 C1 C2 118.1(5) . .
C4 O5 Tb1 126.4(3) . .
O4 C4 O5 124.5(5) . .
O4 C4 C3 118.1(5) . .
O5 C4 C3 117.4(5) . .
Tb1 O1W H11 107(6) . .
Tb1 O1W H12 110(8) . .
H11 O1W H12 108.9(18) . .
C1 O3 Tb1 126.2(4) . .
O2 C3 C4 108.7(4) . .
O2 C3 H3A 109.9 . .
C4 C3 H3A 109.9 . .
O2 C3 H3B 109.9 . .
C4 C3 H3B 109.9 . .
H3A C3 H3B 108.3 . .
C4 O4 Tb1 154.6(4) . 1_545
Tb1 O1 Tb1 112.97(17) 3_757 .
Tb1 O1 H1 122(6) 3_757 .
Tb1 O1 H1 122(7) . .
O2 C2 C1 109.2(4) . .
O2 C2 H2A 109.8 . .
C1 C2 H2A 109.8 . .
O2 C2 H2B 109.8 . .
C1 C2 H2B 109.8 . .
H2A C2 H2B 108.3 . .

loop_
_geom_bond_atom_site_label_1
_geom_bond_atom_site_label_2
_geom_bond_distance
_geom_bond_site_symmetry_2
Tb1 O1 2.248(4) 3_757
Tb1 O1 2.266(4) .
Tb1 O4 2.369(4) 1_565
Tb1 O5 2.396(4) .
Tb1 O3 2.412(3) .
Tb1 O2W 2.417(4) .
Tb1 O2 2.488(3) .
Tb1 O1W 2.495(4) .
Tb1 Tb1 3.7640(4) 3_757
O2W H22 0.854(10) .
O2W H21 0.852(10) .
O2 C2 1.412(6) .
O2 C3 1.422(6) .
C1 O6 1.247(7) .
C1 O3 1.257(7) .
C1 C2 1.513(7) .
O5 C4 1.254(6) .
C4 O4 1.235(7) .
C4 C3 1.519(7) .
O1W H11 0.853(10) .
O1W H12 0.851(10) .
C3 H3A 0.9700 .
C3 H3B 0.9700 .
O4 Tb1 2.369(4) 1_545
O1 Tb1 2.248(4) 3_757
O1 H1 0.849(10) .
C2 H2A 0.9700 .
C2 H2B 0.9700 .

loop_
_geom_hbond_atom_site_label_D
_geom_hbond_atom_site_label_H
_geom_hbond_atom_site_label_A
_geom_hbond_distance_DH
_geom_hbond_distance_HA
_geom_hbond_distance_DA
_geom_hbond_angle_DHA
_geom_hbond_site_symmetry_A
O1 H1 O5 0.849(10) 2.43(3) 3.248(6) 162(9) 4_556
O2W H22 O6 0.854(10) 1.85(2) 2.682(5) 164(7) 4_565
O2W H21 O6 0.852(10) 1.899(16) 2.748(5) 174(11) 3_657
O1W H11 O3 0.853(10) 2.47(6) 3.073(6) 128(7) 4_565
O1W H12 O5 0.851(10) 2.28(5) 2.912(5) 131(6) 2_756
O1W H12 O4 0.851(10) 2.50(2) 3.346(6) 171(10) 2_756
